data_7153131
loop_
_publ_author_name
'Guo, Rui'
'Li, Kang-Nan'
'Gong, Liu-Zhu'

_publ_section_title
;
 Catalytic cascade hydroalkoxylation/isomerization/[4 + 2] cycloaddition
 using enyne alcohols as latent dienes or dienophiles.
;
_journal_issue 39
_journal_name_full 'Organic &amp; biomolecular chemistry'
_journal_page_first 6707
_journal_page_last 6712
_journal_paper_doi 10.1039/c3ob41611a
_journal_volume 11
_journal_year 2013
_chemical_absolute_configuration unk
_chemical_formula_sum 'C18 H18 O6'
_chemical_formula_weight 330.32
_chemical_name_systematic
;
?
;
_space_group_IT_number 19
_symmetry_cell_setting orthorhombic
_symmetry_space_group_name_Hall 'P 2ac 2ab'
_symmetry_space_group_name_H-M 'P 21 21 21'
_atom_sites_solution_hydrogens geom
_atom_sites_solution_primary direct
_atom_sites_solution_secondary difmap
_audit_creation_method SHELXL-97
_cell_angle_alpha 90.00
_cell_angle_beta 90.00
_cell_angle_gamma 90.00
_cell_formula_units_Z 4
_cell_length_a 9.0858(3)
_cell_length_b 10.4482(4)
_cell_length_c 17.2738(5)
_cell_measurement_reflns_used 3513
_cell_measurement_temperature 291(2)
_cell_measurement_theta_max 29.0736
_cell_measurement_theta_min 2.9651
_cell_volume 1639.81(10)
_computing_cell_refinement 'CrysAlisPro (Oxford Diffraction Ltd.)'
_computing_data_collection 'CrysAlisPro (Oxford Diffraction Ltd.)'
_computing_data_reduction 'CrysAlisPro (Oxford Diffraction Ltd.)'
_computing_molecular_graphics 'Ortep-3 (L. J. Farrugia, 2001)'
_computing_publication_material SHELXL-97
_computing_structure_refinement 'SHELXL-97 (Sheldrick, 1997)'
_computing_structure_solution 'SHELXS-97 (Sheldrick, 1997)'
_diffrn_ambient_temperature 291(2)
_diffrn_detector_area_resol_mean 15.9149
_diffrn_measured_fraction_theta_full 0.997
_diffrn_measured_fraction_theta_max 0.997
_diffrn_measurement_device_type 'Gemini S Ultra, Oxford Diffraction'
_diffrn_measurement_method '\w scans'
_diffrn_radiation_monochromator graphite
_diffrn_radiation_source 'Enhance (Mo) X-ray Source'
_diffrn_radiation_type MoK\a
_diffrn_radiation_wavelength 0.71073
_diffrn_reflns_av_R_equivalents 0.0330
_diffrn_reflns_av_sigmaI/netI 0.0448
_diffrn_reflns_limit_h_max 11
_diffrn_reflns_limit_h_min -11
_diffrn_reflns_limit_k_max 8
_diffrn_reflns_limit_k_min -13
_diffrn_reflns_limit_l_max 21
_diffrn_reflns_limit_l_min -16
_diffrn_reflns_number 9191
_diffrn_reflns_theta_full 26.37
_diffrn_reflns_theta_max 26.37
_diffrn_reflns_theta_min 2.97
_exptl_absorpt_coefficient_mu 0.101
_exptl_absorpt_correction_T_max 0.9685
_exptl_absorpt_correction_T_min 0.9589
_exptl_absorpt_correction_type multi-scan
_exptl_absorpt_process_details
;
CrysAlisPro, Oxford Diffraction Ltd.,
Version 1.171.34.44 (release 25-10-2010 CrysAlis171 .NET)
(compiled Oct 25 2010,18:11:34)
Empirical absorption correction using spherical harmonics,
implemented in SCALE3 ABSPACK scaling algorithm.
;
_exptl_crystal_colour colorless
_exptl_crystal_density_diffrn 1.338
_exptl_crystal_density_method 'not measured'
_exptl_crystal_description block
_exptl_crystal_F_000 696
_exptl_crystal_size_max 0.42
_exptl_crystal_size_mid 0.36
_exptl_crystal_size_min 0.32
_refine_diff_density_max 0.126
_refine_diff_density_min -0.171
_refine_diff_density_rms 0.036
_refine_ls_abs_structure_details 'Flack H D (1983), Acta Cryst. A39, 876-881'
_refine_ls_extinction_method none
_refine_ls_goodness_of_fit_ref 1.034
_refine_ls_hydrogen_treatment constr
_refine_ls_matrix_type full
_refine_ls_number_parameters 219
_refine_ls_number_reflns 3353
_refine_ls_number_restraints 0
_refine_ls_restrained_S_all 1.034
_refine_ls_R_factor_all 0.0679
_refine_ls_R_factor_gt 0.0458
_refine_ls_shift/su_max 0.000
_refine_ls_shift/su_mean 0.000
_refine_ls_structure_factor_coef Fsqd
_refine_ls_weighting_details 'calc w=1/[\s^2^(Fo^2^)+(0.0358P)^2^+0.1446P] where P=(Fo^2^+2Fc^2^)/3'
_refine_ls_weighting_scheme calc
_refine_ls_wR_factor_gt 0.0882
_refine_ls_wR_factor_ref 0.0980
_reflns_number_gt 2534
_reflns_number_total 3353
_reflns_threshold_expression >2sigma(I)
_cod_data_source_file c3ob41611a.txt
_cod_data_source_block 110704
_cod_database_code 7153131

loop_
_symmetry_equiv_pos_as_xyz
'x, y, z'
'-x+1/2, -y, z+1/2'
'x+1/2, -y+1/2, -z'
'-x, y+1/2, -z+1/2'

loop_
_atom_site_label
_atom_site_type_symbol
_atom_site_fract_x
_atom_site_fract_y
_atom_site_fract_z
_atom_site_U_iso_or_equiv
_atom_site_adp_type
_atom_site_occupancy
_atom_site_symmetry_multiplicity
_atom_site_calc_flag
_atom_site_refinement_flags
O2 O 0.51562(15) 0.44384(16) -0.00307(9) 0.0449(4) Uani 1 1 d .
O3 O 0.80603(19) 0.28391(16) -0.15384(9) 0.0526(4) Uani 1 1 d .
O6 O 0.29930(17) 0.59062(17) -0.14626(10) 0.0585(5) Uani 1 1 d .
O1 O 0.92504(18) 0.38056(18) 0.11044(10) 0.0602(5) Uani 1 1 d .
O4 O 0.8282(2) 0.43222(18) -0.24572(9) 0.0638(5) Uani 1 1 d .
O5 O 0.23344(18) 0.4761(2) -0.04281(11) 0.0693(6) Uani 1 1 d .
C13 C 0.4875(2) 0.4976(2) -0.07377(13) 0.0391(5) Uani 1 1 d .
C12 C 0.5876(2) 0.5243(2) -0.12677(12) 0.0422(5) Uani 1 1 d .
H12 H 0.5580 0.5634 -0.1726 0.051 Uiso 1 1 calc R
C8 C 0.6667(2) 0.3558(2) 0.09104(12) 0.0442(6) Uani 1 1 d .
H8B H 0.5934 0.3848 0.1279 0.053 Uiso 1 1 calc R
H8A H 0.6345 0.2735 0.0715 0.053 Uiso 1 1 calc R
C4 C 0.8075(2) 0.2568(2) 0.20620(11) 0.0402(5) Uani 1 1 d .
C15 C 0.7554(3) 0.2776(2) -0.07322(12) 0.0468(6) Uani 1 1 d .
H15B H 0.8152 0.2183 -0.0435 0.056 Uiso 1 1 calc R
H15A H 0.6535 0.2503 -0.0707 0.056 Uiso 1 1 calc R
C9 C 0.6696(2) 0.4502(2) 0.02349(11) 0.0400(5) Uani 1 1 d .
C10 C 0.7723(2) 0.4135(2) -0.04261(12) 0.0393(5) Uani 1 1 d .
H10 H 0.8742 0.4255 -0.0254 0.047 Uiso 1 1 calc R
C11 C 0.7474(2) 0.4937(2) -0.11559(12) 0.0431(6) Uani 1 1 d .
H11 H 0.8066 0.5721 -0.1142 0.052 Uiso 1 1 calc R
C14 C 0.7989(2) 0.4055(3) -0.18002(13) 0.0470(6) Uani 1 1 d .
C5 C 0.9412(3) 0.2230(2) 0.23870(14) 0.0502(6) Uani 1 1 d .
H5 H 1.0284 0.2511 0.2162 0.060 Uiso 1 1 calc R
C7 C 0.8101(3) 0.3363(2) 0.13405(12) 0.0415(5) Uani 1 1 d .
C3 C 0.6790(3) 0.2149(2) 0.24099(13) 0.0515(6) Uani 1 1 d .
H3 H 0.5884 0.2364 0.2195 0.062 Uiso 1 1 calc R
C16 C 0.6995(3) 0.5871(2) 0.04981(14) 0.0574(7) Uani 1 1 d .
H16B H 0.6748 0.6454 0.0089 0.086 Uiso 1 1 calc R
H16C H 0.8018 0.5962 0.0626 0.086 Uiso 1 1 calc R
H16A H 0.6407 0.6060 0.0946 0.086 Uiso 1 1 calc R
C17 C 0.3264(3) 0.5197(2) -0.08411(13) 0.0434(5) Uani 1 1 d .
C1 C 0.8177(3) 0.1070(3) 0.33898(15) 0.0687(8) Uani 1 1 d .
H1 H 0.8214 0.0565 0.3833 0.082 Uiso 1 1 calc R
C2 C 0.6841(3) 0.1414(3) 0.30750(15) 0.0666(8) Uani 1 1 d .
H2 H 0.5971 0.1150 0.3310 0.080 Uiso 1 1 calc R
C6 C 0.9458(3) 0.1481(3) 0.30421(15) 0.0625(8) Uani 1 1 d .
H6 H 1.0363 0.1249 0.3252 0.075 Uiso 1 1 calc R
C18 C 0.1464(3) 0.6135(3) -0.16411(16) 0.0656(8) Uani 1 1 d .
H18C H 0.1393 0.6750 -0.2053 0.098 Uiso 1 1 calc R
H18B H 0.0972 0.6460 -0.1190 0.098 Uiso 1 1 calc R
H18A H 0.1009 0.5348 -0.1799 0.098 Uiso 1 1 calc R

loop_
_atom_site_aniso_label
_atom_site_aniso_U_11
_atom_site_aniso_U_22
_atom_site_aniso_U_33
_atom_site_aniso_U_23
_atom_site_aniso_U_13
_atom_site_aniso_U_12
O2 0.0361(8) 0.0626(11) 0.0359(8) 0.0104(8) -0.0013(6) 0.0025(7)
O3 0.0606(10) 0.0559(10) 0.0415(9) -0.0036(9) 0.0063(8) 0.0093(8)
O6 0.0448(9) 0.0708(12) 0.0598(10) 0.0254(10) -0.0075(8) 0.0041(8)
O1 0.0430(9) 0.0802(13) 0.0573(10) 0.0152(10) -0.0065(9) -0.0067(9)
O4 0.0681(11) 0.0879(13) 0.0353(9) 0.0086(10) 0.0115(9) 0.0103(10)
O5 0.0457(10) 0.0948(15) 0.0673(12) 0.0328(12) 0.0070(9) 0.0061(10)
C13 0.0428(12) 0.0389(13) 0.0354(11) 0.0046(10) -0.0048(10) 0.0025(10)
C12 0.0474(12) 0.0429(13) 0.0364(12) 0.0075(11) 0.0002(10) 0.0049(11)
C8 0.0384(12) 0.0591(16) 0.0352(12) 0.0048(11) -0.0007(10) 0.0023(11)
C4 0.0463(12) 0.0417(13) 0.0326(11) -0.0068(10) -0.0073(10) 0.0057(11)
C15 0.0508(14) 0.0512(15) 0.0386(12) 0.0039(12) 0.0024(11) 0.0055(12)
C9 0.0368(11) 0.0510(14) 0.0323(11) -0.0007(10) -0.0036(10) 0.0024(11)
C10 0.0348(11) 0.0465(13) 0.0366(12) 0.0017(11) -0.0043(9) 0.0002(10)
C11 0.0401(11) 0.0495(14) 0.0396(12) 0.0032(11) 0.0049(11) -0.0023(10)
C14 0.0362(12) 0.0637(17) 0.0412(13) 0.0049(12) 0.0003(10) 0.0041(12)
C5 0.0467(14) 0.0589(16) 0.0449(14) -0.0068(14) -0.0076(11) 0.0075(12)
C7 0.0412(12) 0.0467(13) 0.0365(12) -0.0028(10) -0.0034(11) 0.0042(11)
C3 0.0479(14) 0.0614(16) 0.0452(13) 0.0094(13) -0.0042(12) 0.0040(13)
C16 0.0694(16) 0.0579(16) 0.0448(14) -0.0091(13) -0.0023(13) 0.0034(14)
C17 0.0451(13) 0.0430(13) 0.0423(12) 0.0049(11) -0.0019(11) 0.0043(11)
C1 0.088(2) 0.0702(19) 0.0475(15) 0.0147(15) -0.0103(16) 0.0085(18)
C2 0.0691(18) 0.075(2) 0.0552(16) 0.0192(15) 0.0053(15) 0.0008(16)
C6 0.0676(18) 0.0693(19) 0.0505(16) 0.0058(15) -0.0181(14) 0.0161(15)
C18 0.0525(15) 0.0709(18) 0.0734(19) 0.0139(17) -0.0197(14) 0.0089(13)

loop_
_atom_type_symbol
_atom_type_description
_atom_type_scat_dispersion_real
_atom_type_scat_dispersion_imag
_atom_type_scat_source
C C 0.0033 0.0016 'International Tables Vol C Tables 4.2.6.8 and 6.1.1.4'
H H 0.0000 0.0000 'International Tables Vol C Tables 4.2.6.8 and 6.1.1.4'
O O 0.0106 0.0060 'International Tables Vol C Tables 4.2.6.8 and 6.1.1.4'

loop_
_geom_angle_atom_site_label_1
_geom_angle_atom_site_label_2
_geom_angle_atom_site_label_3
_geom_angle
C13 O2 C9 115.88(16)
C14 O3 C15 110.20(18)
C17 O6 C18 116.37(19)
C12 C13 O2 125.25(19)
C12 C13 C17 124.0(2)
O2 C13 C17 110.69(18)
C13 C12 C11 122.2(2)
C13 C12 H12 118.9
C11 C12 H12 118.9
C7 C8 C9 116.59(18)
C7 C8 H8B 108.1
C9 C8 H8B 108.1
C7 C8 H8A 108.1
C9 C8 H8A 108.1
H8B C8 H8A 107.3
C5 C4 C3 118.9(2)
C5 C4 C7 117.7(2)
C3 C4 C7 123.3(2)
O3 C15 C10 104.81(19)
O3 C15 H15B 110.8
C10 C15 H15B 110.8
O3 C15 H15A 110.8
C10 C15 H15A 110.8
H15B C15 H15A 108.9
O2 C9 C10 109.69(16)
O2 C9 C16 107.69(19)
C10 C9 C16 110.48(19)
O2 C9 C8 101.13(16)
C10 C9 C8 114.87(18)
C16 C9 C8 112.36(18)
C15 C10 C9 115.64(19)
C15 C10 C11 102.10(17)
C9 C10 C11 112.90(17)
C15 C10 H10 108.6
C9 C10 H10 108.6
C11 C10 H10 108.6
C12 C11 C14 109.47(19)
C12 C11 C10 111.47(17)
C14 C11 C10 103.05(18)
C12 C11 H11 110.9
C14 C11 H11 110.9
C10 C11 H11 110.9
O4 C14 O3 121.7(2)
O4 C14 C11 128.4(2)
O3 C14 C11 109.90(18)
C6 C5 C4 120.4(2)
C6 C5 H5 119.8
C4 C5 H5 119.8
O1 C7 C4 120.3(2)
O1 C7 C8 121.6(2)
C4 C7 C8 118.04(19)
C2 C3 C4 120.5(2)
C2 C3 H3 119.7
C4 C3 H3 119.7
C9 C16 H16B 109.5
C9 C16 H16C 109.5
H16B C16 H16C 109.5
C9 C16 H16A 109.5
H16B C16 H16A 109.5
H16C C16 H16A 109.5
O5 C17 O6 124.3(2)
O5 C17 C13 124.2(2)
O6 C17 C13 111.43(19)
C2 C1 C6 119.4(2)
C2 C1 H1 120.3
C6 C1 H1 120.3
C1 C2 C3 120.2(3)
C1 C2 H2 119.9
C3 C2 H2 119.9
C5 C6 C1 120.6(2)
C5 C6 H6 119.7
C1 C6 H6 119.7
O6 C18 H18C 109.5
O6 C18 H18B 109.5
H18C C18 H18B 109.5
O6 C18 H18A 109.5
H18C C18 H18A 109.5
H18B C18 H18A 109.5

loop_
_geom_bond_atom_site_label_1
_geom_bond_atom_site_label_2
_geom_bond_distance
O2 C13 1.368(3)
O2 C9 1.474(2)
O3 C14 1.350(3)
O3 C15 1.468(3)
O6 C17 1.327(3)
O6 C18 1.443(3)
O1 C7 1.213(3)
O4 C14 1.199(3)
O5 C17 1.196(3)
C13 C12 1.320(3)
C13 C17 1.493(3)
C12 C11 1.499(3)
C12 H12 0.9300
C8 C7 1.513(3)
C8 C9 1.528(3)
C8 H8B 0.9700
C8 H8A 0.9700
C4 C5 1.384(3)
C4 C3 1.385(3)
C4 C7 1.498(3)
C15 C10 1.523(3)
C15 H15B 0.9700
C15 H15A 0.9700
C9 C10 1.524(3)
C9 C16 1.526(3)
C10 C11 1.530(3)
C10 H10 0.9800
C11 C14 1.519(3)
C11 H11 0.9800
C5 C6 1.377(3)
C5 H5 0.9300
C3 C2 1.383(3)
C3 H3 0.9300
C16 H16B 0.9600
C16 H16C 0.9600
C16 H16A 0.9600
C1 C2 1.378(4)
C1 C6 1.379(4)
C1 H1 0.9300
C2 H2 0.9300
C6 H6 0.9300
C18 H18C 0.9600
C18 H18B 0.9600
C18 H18A 0.9600

loop_
_geom_torsion_atom_site_label_1
_geom_torsion_atom_site_label_2
_geom_torsion_atom_site_label_3
_geom_torsion_atom_site_label_4
_geom_torsion
C9 O2 C13 C12 17.8(3)
C9 O2 C13 C17 -163.49(18)
O2 C13 C12 C11 2.0(4)
C17 C13 C12 C11 -176.5(2)
C14 O3 C15 C10 -21.5(2)
C13 O2 C9 C10 -45.1(2)
C13 O2 C9 C16 75.2(2)
C13 O2 C9 C8 -166.77(17)
C7 C8 C9 O2 179.97(18)
C7 C8 C9 C10 62.0(3)
C7 C8 C9 C16 -65.5(3)
O3 C15 C10 C9 153.61(17)
O3 C15 C10 C11 30.6(2)
O2 C9 C10 C15 -62.5(2)
C16 C9 C10 C15 178.88(19)
C8 C9 C10 C15 50.5(2)
O2 C9 C10 C11 54.5(2)
C16 C9 C10 C11 -64.0(2)
C8 C9 C10 C11 167.60(18)
C13 C12 C11 C14 121.3(2)
C13 C12 C11 C10 7.9(3)
C15 C10 C11 C12 88.7(2)
C9 C10 C11 C12 -36.1(3)
C15 C10 C11 C14 -28.6(2)
C9 C10 C11 C14 -153.39(18)
C15 O3 C14 O4 -176.3(2)
C15 O3 C14 C11 2.5(2)
C12 C11 C14 O4 77.2(3)
C10 C11 C14 O4 -164.1(2)
C12 C11 C14 O3 -101.5(2)
C10 C11 C14 O3 17.2(2)
C3 C4 C5 C6 0.5(3)
C7 C4 C5 C6 -178.8(2)
C5 C4 C7 O1 -7.9(3)
C3 C4 C7 O1 172.8(2)
C5 C4 C7 C8 170.4(2)
C3 C4 C7 C8 -8.9(3)
C9 C8 C7 O1 -8.9(3)
C9 C8 C7 C4 172.88(18)
C5 C4 C3 C2 0.5(3)
C7 C4 C3 C2 179.8(2)
C18 O6 C17 O5 -0.7(3)
C18 O6 C17 C13 177.3(2)
C12 C13 C17 O5 166.4(2)
O2 C13 C17 O5 -12.3(3)
C12 C13 C17 O6 -11.7(3)
O2 C13 C17 O6 169.62(17)
C6 C1 C2 C3 0.9(4)
C4 C3 C2 C1 -1.2(4)
C4 C5 C6 C1 -0.9(4)
C2 C1 C6 C5 0.1(4)
